data_4514111
loop_
_publ_author_name
'Dubey, Abhishek'
'Nencini, Luca'
'Fayzullin, Robert R.'
'Nervi, Carlo'
'Khusnutdinova, Julia R.'

_publ_section_title
;
 Bio-Inspired Mn(I) Complexes for the Hydrogenation of CO2 to Formate and
 Formamide
;
_journal_issue 6
_journal_name_full 'ACS Catalysis'
_journal_page_first 3864
_journal_paper_doi 10.1021/acscatal.7b00943
_journal_volume 7
_journal_year 2017
_chemical_formula_moiety 'C15 H11 Mn N3 O5 1+, C F3 O3 S 1-'
_chemical_formula_sum 'C16 H11 F3 Mn N3 O8 S'
_chemical_formula_weight 517.28
_chemical_name_systematic '(6,6'-dihydroxy-2,2'-bipyridine)-acetonitrile-tricarbonyl-manganese(I) triflate'
_space_group_crystal_system triclinic
_space_group_IT_number 2
_space_group_name_Hall '-P 1'
_space_group_name_H-M_alt 'P -1'
_symmetry_cell_setting triclinic
_symmetry_Int_Tables_number 2
_symmetry_space_group_name_Hall '-P 1'
_symmetry_space_group_name_H-M 'P -1'
_atom_sites_solution_hydrogens mixed
_audit_creation_method SHELXL-2016/6
_cell_angle_alpha 84.4838(18)
_cell_angle_beta 86.3815(18)
_cell_angle_gamma 83.4002(17)
_cell_formula_units_Z 4
_cell_length_a 8.91210(19)
_cell_length_b 12.7125(3)
_cell_length_c 17.6682(4)
_cell_measurement_reflns_used 17924
_cell_measurement_temperature 93(2)
_cell_measurement_theta_max 32.0060
_cell_measurement_theta_min 2.8410
_cell_volume 1976.50(8)
_computing_cell_refinement 'CrysAlisPro 1.171.39.7b (Rigaku OD, 2015)'
_computing_data_collection 'CrysAlisPro 1.171.39.7b (Rigaku OD, 2015)'
_computing_data_reduction 'CrysAlisPro 1.171.39.7b (Rigaku OD, 2015)'
_computing_molecular_graphics 'WinGX (Farrugia, 2012); ORTEP-3 (Farrugia, 2012); PLATON (Spek, 2009)'
_computing_publication_material 'enCIFer (Allen, 2004)'
_computing_structure_refinement 'SHELXL-2016/6 (Sheldrick, 2015)'
_computing_structure_solution 'SHELXT-2014/5 (Sheldrick, 2015)'
_diffrn_ambient_temperature 93(2)
_diffrn_measured_fraction_theta_full 0.996
_diffrn_measured_fraction_theta_max 0.931
_diffrn_measurement_device 'four-circle diffractometer'
_diffrn_measurement_device_type 'XtaLAB Pro: Kappa dual offset/far'
_diffrn_measurement_method '\w scans'
_diffrn_radiation_monochromator graphite
_diffrn_radiation_probe x-ray
_diffrn_radiation_type MoK\a
_diffrn_radiation_wavelength 0.71073
_diffrn_reflns_av_R_equivalents 0.0329
_diffrn_reflns_av_unetI/netI 0.0364
_diffrn_reflns_Laue_measured_fraction_full 0.996
_diffrn_reflns_Laue_measured_fraction_max 0.931
_diffrn_reflns_limit_h_max 11
_diffrn_reflns_limit_h_min -11
_diffrn_reflns_limit_k_max 16
_diffrn_reflns_limit_k_min -16
_diffrn_reflns_limit_l_max 21
_diffrn_reflns_limit_l_min -23
_diffrn_reflns_number 25832
_diffrn_reflns_point_group_measured_fraction_full 0.996
_diffrn_reflns_point_group_measured_fraction_max 0.931
_diffrn_reflns_theta_full 25.242
_diffrn_reflns_theta_max 27.895
_diffrn_reflns_theta_min 2.633
_diffrn_source 'microfocus sealed X-ray tube'
_diffrn_source_type 'enhance (Mo) X-ray source'
_exptl_absorpt_coefficient_mu 0.853
_exptl_absorpt_correction_type gaussian
_exptl_absorpt_process_details
;
CrysAlisPro 1.171.39.7b (Rigaku Oxford Diffraction, 2015).
Numerical absorption correction based on gaussian integration over
a multifaceted crystal model. Empirical absorption correction using
spherical harmonics, implemented in SCALE3 ABSPACK scaling algorithm.
;
_exptl_crystal_colour yellow
_exptl_crystal_density_diffrn 1.738
_exptl_crystal_description prism
_exptl_crystal_F_000 1040
_exptl_crystal_recrystallization_method 'diethyl ether vapor diffusion to acetonitrile solution'
_exptl_crystal_size_max 0.250
_exptl_crystal_size_mid 0.114
_exptl_crystal_size_min 0.100
_exptl_transmission_factor_max 0.973
_exptl_transmission_factor_min 0.912
_refine_diff_density_max 0.420
_refine_diff_density_min -0.496
_refine_diff_density_rms 0.065
_refine_ls_extinction_method none
_refine_ls_goodness_of_fit_ref 1.061
_refine_ls_hydrogen_treatment mixed
_refine_ls_matrix_type full
_refine_ls_number_parameters 595
_refine_ls_number_reflns 8797
_refine_ls_number_restraints 0
_refine_ls_restrained_S_all 1.061
_refine_ls_R_factor_all 0.0332
_refine_ls_R_factor_gt 0.0286
_refine_ls_shift/su_max 0.002
_refine_ls_shift/su_mean 0.000
_refine_ls_structure_factor_coef Fsqd
_refine_ls_weighting_details 'w=1/[\s^2^(Fo^2^)+(0.0305P)^2^+0.8393P] where P=(Fo^2^+2Fc^2^)/3'
_refine_ls_weighting_scheme calc
_refine_ls_wR_factor_gt 0.0717
_refine_ls_wR_factor_ref 0.0738
_reflns_Friedel_coverage 0.000
_reflns_number_gt 7811
_reflns_number_total 8797
_reflns_threshold_expression 'I > 2\s(I)'
_cod_data_source_file cs7b00943_si_002.cif
_cod_data_source_block jk070
_cod_depositor_comments 'Adding full bibliography for 4514108--4514112.cif.'
_cod_original_cell_volume 1976.50(7)
_cod_database_code 4514111
_shelx_shelxl_version_number 2016/6
_shelx_space_group_comment
;
The symmetry employed for this shelxl refinement is uniquely defined
by the following loop, which should always be used as a source of
symmetry information in preference to the above space-group names.
They are only intended as comments.
;
_shelx_estimated_absorpt_t_min 0.815
_shelx_estimated_absorpt_t_max 0.920

loop_
_space_group_symop_operation_xyz
'x, y, z'
'-x, -y, -z'

loop_
_atom_site_label
_atom_site_type_symbol
_atom_site_fract_x
_atom_site_fract_y
_atom_site_fract_z
_atom_site_U_iso_or_equiv
_atom_site_adp_type
_atom_site_occupancy
_atom_site_site_symmetry_order
_atom_site_calc_flag
_atom_site_refinement_flags_posn
_atom_site_refinement_flags_adp
Mn1A Mn 0.71247(2) 0.94131(2) 0.86810(2) 0.00858(6) Uani 1 1 d . .
N1A N 0.51444(14) 0.87631(10) 0.85245(7) 0.0099(2) Uani 1 1 d . .
O1A O 0.48524(13) 0.80099(10) 0.97328(6) 0.0156(2) Uani 1 1 d . .
H1A H 0.425(3) 0.767(2) 1.0005(14) 0.036(7) Uiso 1 1 d . .
C11A C 0.42553(17) 0.82739(12) 0.90534(9) 0.0110(3) Uani 1 1 d . .
C12A C 0.28011(17) 0.80470(12) 0.89125(9) 0.0132(3) Uani 1 1 d . .
H12A H 0.218903 0.771414 0.930316 0.016 Uiso 1 1 calc R U
C13A C 0.22802(17) 0.83179(12) 0.81943(9) 0.0130(3) Uani 1 1 d . .
H13A H 0.129152 0.818609 0.808604 0.016 Uiso 1 1 calc R U
C14A C 0.32144(17) 0.87874(12) 0.76267(9) 0.0126(3) Uani 1 1 d . .
H14A H 0.287967 0.896564 0.712584 0.015 Uiso 1 1 calc R U
C15A C 0.46339(17) 0.89878(12) 0.78066(8) 0.0103(3) Uani 1 1 d . .
N2A N 0.71211(14) 0.95023(10) 0.75032(7) 0.0100(2) Uani 1 1 d . .
O2A O 0.95636(12) 0.98191(9) 0.72955(7) 0.0146(2) Uani 1 1 d . .
H2A H 1.011(3) 1.0026(19) 0.6979(14) 0.033(7) Uiso 1 1 d . .
C21A C 0.82335(17) 0.97739(12) 0.69997(9) 0.0112(3) Uani 1 1 d . .
C22A C 0.80127(17) 1.00001(12) 0.62190(9) 0.0128(3) Uani 1 1 d . .
H22A H 0.882307 1.018568 0.587518 0.015 Uiso 1 1 calc R U
C23A C 0.66014(18) 0.99481(12) 0.59606(9) 0.0129(3) Uani 1 1 d . .
H23A H 0.641701 1.012394 0.543737 0.016 Uiso 1 1 calc R U
C24A C 0.54430(17) 0.96359(12) 0.64710(9) 0.0120(3) Uani 1 1 d . .
H24A H 0.446763 0.958160 0.630002 0.014 Uiso 1 1 calc R U
C25A C 0.57436(16) 0.94064(11) 0.72328(9) 0.0100(3) Uani 1 1 d . .
N3A N 0.57949(14) 1.08243(10) 0.85435(7) 0.0117(3) Uani 1 1 d . .
C31A C 0.49079(18) 1.15479(13) 0.84942(9) 0.0134(3) Uani 1 1 d . .
C32A C 0.37541(19) 1.24630(13) 0.84380(10) 0.0189(3) Uani 1 1 d . .
H321 H 0.313914 1.242018 0.800360 0.028 Uiso 1 1 calc R U
H322 H 0.424446 1.311964 0.836587 0.028 Uiso 1 1 calc R U
H323 H 0.310503 1.246282 0.890689 0.028 Uiso 1 1 calc R U
O3A O 0.99628(13) 1.03506(10) 0.88883(7) 0.0191(3) Uani 1 1 d . .
C3A C 0.88705(18) 1.00245(12) 0.87633(9) 0.0130(3) Uani 1 1 d . .
O4A O 0.69418(13) 0.95132(10) 1.03495(6) 0.0182(2) Uani 1 1 d . .
C4A C 0.69375(17) 0.94488(12) 0.97074(9) 0.0124(3) Uani 1 1 d . .
O5A O 0.88754(14) 0.72974(9) 0.89178(7) 0.0203(3) Uani 1 1 d . .
C5A C 0.81930(17) 0.81176(13) 0.88119(9) 0.0127(3) Uani 1 1 d . .
Mn1B Mn 0.27706(2) 0.58362(2) 0.65437(2) 0.00871(6) Uani 1 1 d . .
N1B N 0.28279(14) 0.57082(10) 0.77231(7) 0.0096(2) Uani 1 1 d . .
O1B O 0.03407(12) 0.55372(9) 0.79678(6) 0.0127(2) Uani 1 1 d . .
H1B H -0.022(3) 0.5319(18) 0.8294(13) 0.028(6) Uiso 1 1 d . .
C11B C 0.17201(17) 0.54610(12) 0.82360(9) 0.0107(3) Uani 1 1 d . .
C12B C 0.19846(18) 0.51502(12) 0.90053(9) 0.0133(3) Uani 1 1 d . .
H12B H 0.117921 0.497509 0.935584 0.016 Uiso 1 1 calc R U
C13B C 0.34338(18) 0.51053(13) 0.92391(9) 0.0148(3) Uani 1 1 d . .
H13B H 0.365026 0.486308 0.975028 0.018 Uiso 1 1 calc R U
C14B C 0.45845(17) 0.54159(13) 0.87248(9) 0.0132(3) Uani 1 1 d . .
H14B H 0.558563 0.540992 0.888199 0.016 Uiso 1 1 calc R U
C15B C 0.42344(17) 0.57338(12) 0.79783(8) 0.0103(3) Uani 1 1 d . .
N2B N 0.48005(14) 0.64183(10) 0.66952(7) 0.0104(2) Uani 1 1 d . .
O2B O 0.50679(13) 0.71888(10) 0.54930(7) 0.0178(2) Uani 1 1 d . .
H2B H 0.565(3) 0.7504(19) 0.5207(13) 0.033(6) Uiso 1 1 d . .
C21B C 0.56736(17) 0.69245(12) 0.61696(9) 0.0120(3) Uani 1 1 d . .
C22B C 0.71104(17) 0.71766(12) 0.63159(9) 0.0132(3) Uani 1 1 d . .
H22B H 0.770962 0.752622 0.592786 0.016 Uiso 1 1 calc R U
C23B C 0.76383(17) 0.69088(12) 0.70317(9) 0.0132(3) Uani 1 1 d . .
H23B H 0.861450 0.706411 0.714239 0.016 Uiso 1 1 calc R U
C24B C 0.67301(17) 0.64084(12) 0.75925(9) 0.0125(3) Uani 1 1 d . .
H24B H 0.706865 0.622828 0.809245 0.015 Uiso 1 1 calc R U
C25B C 0.53241(17) 0.61781(12) 0.74079(8) 0.0102(3) Uani 1 1 d . .
N3B N 0.40318(14) 0.43923(10) 0.65996(7) 0.0120(3) Uani 1 1 d . .
C31B C 0.48111(17) 0.36168(13) 0.65611(9) 0.0128(3) Uani 1 1 d . .
C32B C 0.58172(18) 0.26320(13) 0.65052(9) 0.0147(3) Uani 1 1 d . .
H324 H 0.571779 0.235888 0.601273 0.022 Uiso 1 1 calc R U
H325 H 0.554328 0.210383 0.691673 0.022 Uiso 1 1 calc R U
H326 H 0.686516 0.277278 0.654875 0.022 Uiso 1 1 calc R U
O3B O 0.29009(15) 0.58297(11) 0.48644(7) 0.0234(3) Uani 1 1 d . .
C3B C 0.29082(17) 0.58543(13) 0.55113(9) 0.0145(3) Uani 1 1 d . .
O4B O -0.01402(13) 0.49584(10) 0.63993(7) 0.0180(2) Uani 1 1 d . .
C4B C 0.09869(18) 0.52601(12) 0.64920(8) 0.0125(3) Uani 1 1 d . .
O5B O 0.10110(13) 0.79568(9) 0.63987(7) 0.0179(2) Uani 1 1 d . .
C5B C 0.17187(17) 0.71366(13) 0.64659(8) 0.0126(3) Uani 1 1 d . .
S1 S 0.82748(4) 0.34900(3) 0.90677(2) 0.01274(8) Uani 1 1 d . .
O11 O 0.67414(13) 0.32312(9) 0.92521(7) 0.0176(2) Uani 1 1 d . .
O12 O 0.83784(12) 0.46341(9) 0.89958(6) 0.0144(2) Uani 1 1 d . .
O13 O 0.94320(14) 0.28530(10) 0.94862(7) 0.0216(3) Uani 1 1 d . .
C1 C 0.86350(19) 0.31602(13) 0.80785(9) 0.0158(3) Uani 1 1 d . .
F11 F 1.00694(11) 0.32455(8) 0.78520(6) 0.0230(2) Uani 1 1 d . .
F12 F 0.77506(12) 0.38226(8) 0.76168(5) 0.0224(2) Uani 1 1 d . .
F13 F 0.83413(12) 0.21722(8) 0.79955(6) 0.0231(2) Uani 1 1 d . .
S2 S 0.21871(4) 0.14959(3) 0.60658(2) 0.01154(8) Uani 1 1 d . .
O21 O 0.15647(13) 0.04818(9) 0.61848(7) 0.0169(2) Uani 1 1 d . .
O22 O 0.25609(14) 0.19296(11) 0.67398(7) 0.0231(3) Uani 1 1 d . .
O23 O 0.33234(12) 0.15251(9) 0.54396(6) 0.0147(2) Uani 1 1 d . .
C2 C 0.06166(19) 0.24134(14) 0.56963(9) 0.0181(3) Uani 1 1 d . .
F21 F 0.10801(13) 0.33482(8) 0.54435(6) 0.0294(3) Uani 1 1 d . .
F22 F -0.04807(11) 0.25650(9) 0.62376(6) 0.0267(2) Uani 1 1 d . .
F23 F 0.00259(12) 0.20294(9) 0.51173(6) 0.0268(2) Uani 1 1 d . .

loop_
_atom_site_aniso_label
_atom_site_aniso_U_11
_atom_site_aniso_U_22
_atom_site_aniso_U_33
_atom_site_aniso_U_23
_atom_site_aniso_U_13
_atom_site_aniso_U_12
Mn1A 0.00709(11) 0.01062(11) 0.00815(11) -0.00032(8) -0.00014(8) -0.00209(8)
N1A 0.0089(6) 0.0101(6) 0.0106(6) -0.0015(5) 0.0004(5) -0.0016(5)
O1A 0.0139(5) 0.0232(6) 0.0104(5) 0.0038(5) -0.0015(4) -0.0088(5)
C11A 0.0111(7) 0.0106(7) 0.0113(7) -0.0013(6) 0.0003(6) -0.0016(5)
C12A 0.0112(7) 0.0140(7) 0.0143(8) 0.0003(6) 0.0027(6) -0.0037(6)
C13A 0.0078(7) 0.0146(7) 0.0172(8) -0.0011(6) -0.0017(6) -0.0035(6)
C14A 0.0105(7) 0.0148(7) 0.0124(7) -0.0001(6) -0.0024(6) -0.0011(6)
C15A 0.0108(7) 0.0089(7) 0.0110(7) -0.0012(6) 0.0000(6) -0.0002(5)
N2A 0.0097(6) 0.0103(6) 0.0098(6) 0.0000(5) -0.0002(5) -0.0011(5)
O2A 0.0081(5) 0.0237(6) 0.0119(5) 0.0015(5) 0.0012(4) -0.0052(4)
C21A 0.0099(7) 0.0100(7) 0.0134(7) -0.0004(6) 0.0010(6) -0.0012(5)
C22A 0.0136(7) 0.0135(7) 0.0105(7) 0.0006(6) 0.0034(6) -0.0017(6)
C23A 0.0166(8) 0.0119(7) 0.0097(7) -0.0001(6) -0.0001(6) -0.0003(6)
C24A 0.0115(7) 0.0116(7) 0.0129(7) -0.0011(6) -0.0023(6) -0.0008(6)
C25A 0.0086(7) 0.0088(7) 0.0125(7) -0.0019(6) -0.0002(6) -0.0004(5)
N3A 0.0125(6) 0.0133(6) 0.0099(6) -0.0007(5) 0.0005(5) -0.0050(5)
C31A 0.0152(8) 0.0154(8) 0.0102(7) -0.0011(6) -0.0003(6) -0.0044(6)
C32A 0.0203(8) 0.0168(8) 0.0182(8) -0.0009(6) -0.0029(7) 0.0048(6)
O3A 0.0126(6) 0.0237(6) 0.0228(6) -0.0035(5) -0.0026(5) -0.0076(5)
C3A 0.0147(8) 0.0132(7) 0.0104(7) -0.0005(6) 0.0010(6) 0.0002(6)
O4A 0.0175(6) 0.0273(6) 0.0110(6) -0.0030(5) 0.0003(4) -0.0064(5)
C4A 0.0086(7) 0.0124(7) 0.0162(8) 0.0004(6) -0.0003(6) -0.0026(5)
O5A 0.0210(6) 0.0159(6) 0.0235(6) -0.0026(5) -0.0065(5) 0.0034(5)
C5A 0.0106(7) 0.0191(8) 0.0098(7) -0.0028(6) -0.0011(6) -0.0063(6)
Mn1B 0.00785(11) 0.01062(11) 0.00760(11) 0.00050(8) -0.00005(8) -0.00203(8)
N1B 0.0090(6) 0.0100(6) 0.0095(6) -0.0001(5) 0.0008(5) -0.0013(5)
O1B 0.0076(5) 0.0198(6) 0.0104(5) 0.0015(4) 0.0013(4) -0.0035(4)
C11B 0.0106(7) 0.0093(7) 0.0120(7) -0.0020(6) 0.0011(6) -0.0005(5)
C12B 0.0125(7) 0.0160(7) 0.0110(7) 0.0004(6) 0.0027(6) -0.0031(6)
C13B 0.0155(8) 0.0186(8) 0.0095(7) 0.0015(6) -0.0012(6) -0.0004(6)
C14B 0.0106(7) 0.0171(8) 0.0117(7) -0.0003(6) -0.0024(6) -0.0010(6)
C15B 0.0098(7) 0.0098(7) 0.0110(7) -0.0018(6) -0.0001(6) 0.0009(5)
N2B 0.0094(6) 0.0108(6) 0.0111(6) -0.0010(5) 0.0000(5) -0.0020(5)
O2B 0.0156(6) 0.0270(6) 0.0112(5) 0.0069(5) -0.0017(5) -0.0105(5)
C21B 0.0119(7) 0.0123(7) 0.0115(7) -0.0004(6) 0.0002(6) -0.0014(6)
C22B 0.0114(7) 0.0125(7) 0.0152(7) 0.0013(6) 0.0030(6) -0.0031(6)
C23B 0.0086(7) 0.0133(7) 0.0175(8) -0.0013(6) 0.0003(6) -0.0015(6)
C24B 0.0099(7) 0.0133(7) 0.0141(7) -0.0011(6) -0.0016(6) -0.0007(6)
C25B 0.0099(7) 0.0098(7) 0.0104(7) -0.0006(6) 0.0005(6) 0.0005(5)
N3B 0.0119(6) 0.0140(6) 0.0101(6) -0.0005(5) 0.0011(5) -0.0033(5)
C31B 0.0112(7) 0.0163(8) 0.0113(7) -0.0003(6) 0.0003(6) -0.0048(6)
C32B 0.0121(7) 0.0151(8) 0.0165(8) -0.0022(6) -0.0008(6) 0.0008(6)
O3B 0.0275(7) 0.0338(7) 0.0106(6) -0.0020(5) 0.0005(5) -0.0108(6)
C3B 0.0118(7) 0.0160(8) 0.0162(8) 0.0000(6) 0.0004(6) -0.0046(6)
O4B 0.0137(6) 0.0231(6) 0.0190(6) -0.0056(5) 0.0000(5) -0.0075(5)
C4B 0.0163(8) 0.0117(7) 0.0087(7) -0.0008(6) 0.0010(6) 0.0002(6)
O5B 0.0178(6) 0.0139(6) 0.0217(6) -0.0012(5) -0.0065(5) 0.0020(5)
C5B 0.0110(7) 0.0191(8) 0.0090(7) -0.0011(6) -0.0023(6) -0.0064(6)
S1 0.01180(18) 0.01555(19) 0.01068(18) 0.00187(14) -0.00012(14) -0.00346(14)
O11 0.0155(6) 0.0205(6) 0.0166(6) 0.0043(5) 0.0018(5) -0.0080(5)
O12 0.0138(5) 0.0166(6) 0.0132(5) -0.0013(4) 0.0028(4) -0.0051(4)
O13 0.0195(6) 0.0271(7) 0.0171(6) 0.0038(5) -0.0056(5) 0.0001(5)
C1 0.0185(8) 0.0147(8) 0.0145(8) 0.0000(6) 0.0001(6) -0.0046(6)
F11 0.0202(5) 0.0273(6) 0.0216(5) -0.0061(4) 0.0089(4) -0.0053(4)
F12 0.0314(6) 0.0204(5) 0.0148(5) 0.0018(4) -0.0062(4) -0.0003(4)
F13 0.0341(6) 0.0149(5) 0.0216(5) -0.0026(4) 0.0000(4) -0.0080(4)
S2 0.00921(17) 0.01575(18) 0.00964(17) 0.00037(14) 0.00060(13) -0.00308(13)
O21 0.0133(5) 0.0177(6) 0.0189(6) 0.0038(5) 0.0027(4) -0.0050(4)
O22 0.0194(6) 0.0371(7) 0.0151(6) -0.0075(5) -0.0020(5) -0.0076(5)
O23 0.0128(5) 0.0163(6) 0.0142(5) 0.0018(4) 0.0043(4) -0.0029(4)
C2 0.0179(8) 0.0199(8) 0.0154(8) -0.0006(6) 0.0026(6) 0.0003(6)
F21 0.0357(6) 0.0154(5) 0.0332(6) 0.0031(4) 0.0090(5) 0.0035(4)
F22 0.0164(5) 0.0368(6) 0.0237(5) -0.0029(5) 0.0065(4) 0.0068(4)
F23 0.0233(5) 0.0384(6) 0.0180(5) -0.0012(4) -0.0090(4) 0.0027(5)

loop_
_atom_type_symbol
_atom_type_description
_atom_type_scat_dispersion_real
_atom_type_scat_dispersion_imag
_atom_type_scat_source
C C 0.0033 0.0016 'International Tables Vol C Tables 4.2.6.8 and 6.1.1.4'
H H 0.0000 0.0000 'International Tables Vol C Tables 4.2.6.8 and 6.1.1.4'
F F 0.0171 0.0103 'International Tables Vol C Tables 4.2.6.8 and 6.1.1.4'
Mn Mn 0.3368 0.7283 'International Tables Vol C Tables 4.2.6.8 and 6.1.1.4'
N N 0.0061 0.0033 'International Tables Vol C Tables 4.2.6.8 and 6.1.1.4'
O O 0.0106 0.0060 'International Tables Vol C Tables 4.2.6.8 and 6.1.1.4'
S S 0.1246 0.1234 'International Tables Vol C Tables 4.2.6.8 and 6.1.1.4'

loop_
_geom_angle_atom_site_label_1
_geom_angle_atom_site_label_2
_geom_angle_atom_site_label_3
_geom_angle
C5A Mn1A C4A 89.25(7)
C5A Mn1A C3A 89.12(7)
C4A Mn1A C3A 84.06(7)
C5A Mn1A N3A 176.24(6)
C4A Mn1A N3A 90.37(6)
C3A Mn1A N3A 94.57(6)
C5A Mn1A N2A 96.91(6)
C4A Mn1A N2A 173.37(6)
C3A Mn1A N2A 98.42(6)
N3A Mn1A N2A 83.32(5)
C5A Mn1A N1A 92.39(6)
C4A Mn1A N1A 98.88(6)
C3A Mn1A N1A 176.71(6)
N3A Mn1A N1A 83.97(5)
N2A Mn1A N1A 78.50(5)
C11A N1A C15A 117.90(13)
C11A N1A Mn1A 127.84(11)
C15A N1A Mn1A 113.77(10)
C11A O1A H1A 108.1(17)
N1A C11A O1A 115.39(14)
N1A C11A C12A 122.80(14)
O1A C11A C12A 121.81(13)
C13A C12A C11A 118.46(14)
C13A C12A H12A 120.8
C11A C12A H12A 120.8
C12A C13A C14A 119.59(14)
C12A C13A H13A 120.2
C14A C13A H13A 120.2
C15A C14A C13A 118.77(14)
C15A C14A H14A 120.6
C13A C14A H14A 120.6
N1A C15A C14A 122.35(14)
N1A C15A C25A 114.89(13)
C14A C15A C25A 122.69(14)
C21A N2A C25A 118.05(13)
C21A N2A Mn1A 127.42(11)
C25A N2A Mn1A 113.90(10)
C21A O2A H2A 108.6(18)
O2A C21A N2A 115.18(13)
O2A C21A C22A 122.37(14)
N2A C21A C22A 122.45(14)
C23A C22A C21A 118.79(14)
C23A C22A H22A 120.6
C21A C22A H22A 120.6
C22A C23A C24A 119.62(14)
C22A C23A H23A 120.2
C24A C23A H23A 120.2
C25A C24A C23A 118.64(14)
C25A C24A H24A 120.7
C23A C24A H24A 120.7
N2A C25A C24A 122.34(14)
N2A C25A C15A 114.82(13)
C24A C25A C15A 122.77(14)
C31A N3A Mn1A 171.81(13)
N3A C31A C32A 179.03(18)
C31A C32A H321 109.5
C31A C32A H322 109.5
H321 C32A H322 109.5
C31A C32A H323 109.5
H321 C32A H323 109.5
H322 C32A H323 109.5
O3A C3A Mn1A 172.90(14)
O4A C4A Mn1A 173.68(14)
O5A C5A Mn1A 177.95(14)
C5B Mn1B C3B 89.80(7)
C5B Mn1B C4B 88.56(7)
C3B Mn1B C4B 85.69(7)
C5B Mn1B N3B 177.46(6)
C3B Mn1B N3B 88.67(6)
C4B Mn1B N3B 93.34(6)
C5B Mn1B N2B 93.75(6)
C3B Mn1B N2B 98.69(6)
C4B Mn1B N2B 175.05(6)
N3B Mn1B N2B 84.49(5)
C5B Mn1B N1B 95.62(6)
C3B Mn1B N1B 173.88(6)
C4B Mn1B N1B 97.26(6)
N3B Mn1B N1B 85.81(5)
N2B Mn1B N1B 78.17(5)
C11B N1B C15B 117.90(13)
C11B N1B Mn1B 127.64(11)
C15B N1B Mn1B 113.74(9)
C11B O1B H1B 108.6(17)
O1B C11B N1B 115.44(13)
O1B C11B C12B 122.05(13)
N1B C11B C12B 122.51(14)
C13B C12B C11B 118.53(14)
C13B C12B H12B 120.7
C11B C12B H12B 120.7
C12B C13B C14B 119.82(14)
C12B C13B H13B 120.1
C14B C13B H13B 120.1
C15B C14B C13B 118.42(14)
C15B C14B H14B 120.8
C13B C14B H14B 120.8
N1B C15B C14B 122.50(14)
N1B C15B C25B 114.58(13)
C14B C15B C25B 122.85(14)
C21B N2B C25B 117.93(13)
C21B N2B Mn1B 127.60(11)
C25B N2B Mn1B 114.30(10)
C21B O2B H2B 109.9(17)
N2B C21B O2B 115.27(14)
N2B C21B C22B 122.64(14)
O2B C21B C22B 122.08(14)
C23B C22B C21B 118.79(14)
C23B C22B H22B 120.6
C21B C22B H22B 120.6
C22B C23B C24B 119.45(15)
C22B C23B H23B 120.3
C24B C23B H23B 120.3
C25B C24B C23B 118.73(14)
C25B C24B H24B 120.6
C23B C24B H24B 120.6
N2B C25B C24B 122.40(14)
N2B C25B C15B 114.89(13)
C24B C25B C15B 122.54(14)
C31B N3B Mn1B 172.93(12)
N3B C31B C32B 179.36(18)
C31B C32B H324 109.5
C31B C32B H325 109.5
H324 C32B H325 109.5
C31B C32B H326 109.5
H324 C32B H326 109.5
H325 C32B H326 109.5
O3B C3B Mn1B 175.02(14)
O4B C4B Mn1B 173.78(14)
O5B C5B Mn1B 177.54(14)
O13 S1 O11 115.78(7)
O13 S1 O12 115.55(8)
O11 S1 O12 112.61(7)
O13 S1 C1 105.28(8)
O11 S1 C1 103.38(7)
O12 S1 C1 102.07(7)
F11 C1 F13 108.35(13)
F11 C1 F12 108.44(13)
F13 C1 F12 107.45(14)
F11 C1 S1 110.52(11)
F13 C1 S1 111.72(11)
F12 C1 S1 110.24(11)
O22 S2 O23 115.50(7)
O22 S2 O21 115.73(7)
O23 S2 O21 112.40(7)
O22 S2 C2 104.72(8)
O23 S2 C2 102.89(7)
O21 S2 C2 103.56(8)
F21 C2 F22 108.82(14)
F21 C2 F23 107.81(14)
F22 C2 F23 107.86(14)
F21 C2 S2 110.75(12)
F22 C2 S2 110.59(11)
F23 C2 S2 110.91(11)

loop_
_geom_bond_atom_site_label_1
_geom_bond_atom_site_label_2
_geom_bond_distance
Mn1A C5A 1.8074(16)
Mn1A C4A 1.8150(16)
Mn1A C3A 1.8369(17)
Mn1A N3A 2.0360(13)
Mn1A N2A 2.0734(13)
Mn1A N1A 2.0772(13)
N1A C11A 1.3400(19)
N1A C15A 1.3678(19)
O1A C11A 1.3412(19)
O1A H1A 0.82(2)
C11A C12A 1.402(2)
C12A C13A 1.377(2)
C12A H12A 0.9500
C13A C14A 1.396(2)
C13A H13A 0.9500
C14A C15A 1.381(2)
C14A H14A 0.9500
C15A C25A 1.476(2)
N2A C21A 1.3423(19)
N2A C25A 1.367(2)
O2A C21A 1.335(2)
O2A H2A 0.77(2)
C21A C22A 1.403(2)
C22A C23A 1.376(2)
C22A H22A 0.9500
C23A C24A 1.395(2)
C23A H23A 0.9500
C24A C25A 1.386(2)
C24A H24A 0.9500
N3A C31A 1.142(2)
C31A C32A 1.462(2)
C32A H321 0.9800
C32A H322 0.9800
C32A H323 0.9800
O3A C3A 1.143(2)
O4A C4A 1.145(2)
O5A C5A 1.150(2)
Mn1B C5B 1.8020(16)
Mn1B C3B 1.8186(16)
Mn1B C4B 1.8359(16)
Mn1B N3B 2.0365(13)
Mn1B N2B 2.0734(13)
Mn1B N1B 2.0779(13)
N1B C11B 1.3410(19)
N1B C15B 1.363(2)
O1B C11B 1.3351(19)
O1B H1B 0.79(2)
C11B C12B 1.405(2)
C12B C13B 1.374(2)
C12B H12B 0.9500
C13B C14B 1.393(2)
C13B H13B 0.9500
C14B C15B 1.386(2)
C14B H14B 0.9500
C15B C25B 1.473(2)
N2B C21B 1.338(2)
N2B C25B 1.365(2)
O2B C21B 1.3402(19)
O2B H2B 0.81(2)
C21B C22B 1.400(2)
C22B C23B 1.376(2)
C22B H22B 0.9500
C23B C24B 1.392(2)
C23B H23B 0.9500
C24B C25B 1.384(2)
C24B H24B 0.9500
N3B C31B 1.144(2)
C31B C32B 1.461(2)
C32B H324 0.9800
C32B H325 0.9800
C32B H326 0.9800
O3B C3B 1.147(2)
O4B C4B 1.142(2)
O5B C5B 1.155(2)
S1 O13 1.4336(12)
S1 O11 1.4520(12)
S1 O12 1.4608(12)
S1 C1 1.8365(17)
C1 F11 1.3286(19)
C1 F13 1.3353(19)
C1 F12 1.3388(19)
S2 O22 1.4321(13)
S2 O23 1.4527(11)
S2 O21 1.4531(12)
S2 C2 1.8274(17)
C2 F21 1.330(2)
C2 F22 1.3351(19)
C2 F23 1.336(2)

loop_
_geom_hbond_atom_site_label_D
_geom_hbond_atom_site_label_H
_geom_hbond_atom_site_label_A
_geom_hbond_distance_DH
_geom_hbond_distance_HA
_geom_hbond_distance_DA
_geom_hbond_angle_DHA
_geom_hbond_site_symmetry_A
O1A H1A O11 0.82(2) 1.91(3) 2.7153(16) 167(2) 2_667
O2A H2A O21 0.77(2) 1.94(2) 2.7069(16) 177(3) 1_665
O1B H1B O12 0.79(2) 1.92(2) 2.7084(15) 172(2) 1_455
O2B H2B O23 0.81(2) 1.88(2) 2.6769(16) 168(2) 2_666

loop_
_geom_torsion_atom_site_label_1
_geom_torsion_atom_site_label_2
_geom_torsion_atom_site_label_3
_geom_torsion_atom_site_label_4
_geom_torsion
C15A N1A C11A O1A 175.78(13)
Mn1A N1A C11A O1A -12.81(19)
C15A N1A C11A C12A -4.1(2)
Mn1A N1A C11A C12A 167.35(11)
N1A C11A C12A C13A 1.5(2)
O1A C11A C12A C13A -178.33(14)
C11A C12A C13A C14A 1.3(2)
C12A C13A C14A C15A -1.3(2)
C11A N1A C15A C14A 4.0(2)
Mn1A N1A C15A C14A -168.59(12)
C11A N1A C15A C25A -172.90(13)
Mn1A N1A C15A C25A 14.50(15)
C13A C14A C15A N1A -1.4(2)
C13A C14A C15A C25A 175.29(14)
C25A N2A C21A O2A -177.81(13)
Mn1A N2A C21A O2A 11.82(19)
C25A N2A C21A C22A 2.5(2)
Mn1A N2A C21A C22A -167.82(11)
O2A C21A C22A C23A -179.20(14)
N2A C21A C22A C23A 0.4(2)
C21A C22A C23A C24A -2.4(2)
C22A C23A C24A C25A 1.3(2)
C21A N2A C25A C24A -3.6(2)
Mn1A N2A C25A C24A 167.99(12)
C21A N2A C25A C15A 173.32(13)
Mn1A N2A C25A C15A -15.04(16)
C23A C24A C25A N2A 1.8(2)
C23A C24A C25A C15A -174.98(14)
N1A C15A C25A N2A 0.33(19)
C14A C15A C25A N2A -176.57(14)
N1A C15A C25A C24A 177.29(14)
C14A C15A C25A C24A 0.4(2)
C15B N1B C11B O1B 174.42(13)
Mn1B N1B C11B O1B -16.03(19)
C15B N1B C11B C12B -5.1(2)
Mn1B N1B C11B C12B 164.44(11)
O1B C11B C12B C13B -179.10(14)
N1B C11B C12B C13B 0.4(2)
C11B C12B C13B C14B 3.2(2)
C12B C13B C14B C15B -1.9(2)
C11B N1B C15B C14B 6.5(2)
Mn1B N1B C15B C14B -164.53(12)
C11B N1B C15B C25B -170.49(13)
Mn1B N1B C15B C25B 18.53(16)
C13B C14B C15B N1B -3.0(2)
C13B C14B C15B C25B 173.70(14)
C25B N2B C21B O2B -176.64(13)
Mn1B N2B C21B O2B 8.4(2)
C25B N2B C21B C22B 2.5(2)
Mn1B N2B C21B C22B -172.49(11)
N2B C21B C22B C23B -1.0(2)
O2B C21B C22B C23B 177.99(14)
C21B C22B C23B C24B -0.8(2)
C22B C23B C24B C25B 1.1(2)
C21B N2B C25B C24B -2.1(2)
Mn1B N2B C25B C24B 173.48(11)
C21B N2B C25B C15B 173.29(13)
Mn1B N2B C25B C15B -11.10(16)
C23B C24B C25B N2B 0.4(2)
C23B C24B C25B C15B -174.67(14)
N1B C15B C25B N2B -4.97(19)
C14B C15B C25B N2B 178.10(14)
N1B C15B C25B C24B 170.44(14)
C14B C15B C25B C24B -6.5(2)
O13 S1 C1 F11 -51.25(13)
O11 S1 C1 F11 -173.14(11)
O12 S1 C1 F11 69.79(12)
O13 S1 C1 F13 69.48(13)
O11 S1 C1 F13 -52.41(13)
O12 S1 C1 F13 -169.48(11)
O13 S1 C1 F12 -171.12(11)
O11 S1 C1 F12 66.99(12)
O12 S1 C1 F12 -50.08(12)
O22 S2 C2 F21 68.26(13)
O23 S2 C2 F21 -52.85(13)
O21 S2 C2 F21 -170.06(11)
O22 S2 C2 F22 -52.45(14)
O23 S2 C2 F22 -173.57(12)
O21 S2 C2 F22 69.22(13)
O22 S2 C2 F23 -172.07(11)
O23 S2 C2 F23 66.82(13)
O21 S2 C2 F23 -50.40(13)
